data_4023771
loop_
_publ_author_name
'Detian Gao'
'Huimin Zhai'
'Masood Parvez'
'Thomas G. Back'

_publ_section_title
;
 1,3-Dipolar Cycloadditions of Acetylenic Sulfones in Solution
 and on Solid Supports
;
_journal_name_full 'Journal of Organic Chemistry'
_journal_page_first 8057
_journal_page_last 8068
_journal_paper_doi 10.1021/jo801621d
_journal_volume 73
_journal_year 2008
_chemical_formula_sum 'C17 H21 N O5 S'
_chemical_formula_weight 351.41
_chemical_name_systematic
;
 ?
;
_space_group_IT_number 14
_symmetry_cell_setting monoclinic
_symmetry_space_group_name_Hall '-P 2ybc'
_symmetry_space_group_name_H-M 'P 1 21/c 1'
_atom_sites_solution_hydrogens geom
_atom_sites_solution_primary direct
_atom_sites_solution_secondary difmap
_audit_creation_method SHELXL-97
_cell_angle_alpha 90.00
_cell_angle_beta 96.839(19)
_cell_angle_gamma 90.00
_cell_formula_units_Z 4
_cell_length_a 9.382(5)
_cell_length_b 10.986(3)
_cell_length_c 17.251(8)
_cell_measurement_temperature 173(2)
_cell_volume 1765.4(13)
_computing_structure_refinement 'SHELXL-97 (Sheldrick, 1997)'
_diffrn_ambient_temperature 173(2)
_diffrn_measured_fraction_theta_full 0.989
_diffrn_measured_fraction_theta_max 0.989
_diffrn_radiation_monochromator graphite
_diffrn_radiation_source 'fine-focus sealed tube'
_diffrn_radiation_type MoK\a
_diffrn_radiation_wavelength 0.71073
_diffrn_reflns_av_R_equivalents 0.0241
_diffrn_reflns_av_sigmaI/netI 0.0441
_diffrn_reflns_limit_h_max 12
_diffrn_reflns_limit_h_min -11
_diffrn_reflns_limit_k_max 14
_diffrn_reflns_limit_k_min -10
_diffrn_reflns_limit_l_max 22
_diffrn_reflns_limit_l_min -22
_diffrn_reflns_number 6290
_diffrn_reflns_theta_full 27.48
_diffrn_reflns_theta_max 27.48
_diffrn_reflns_theta_min 3.42
_exptl_absorpt_coefficient_mu 0.209
_exptl_absorpt_correction_T_max 0.9753
_exptl_absorpt_correction_T_min 0.9633
_exptl_absorpt_correction_type none
_exptl_crystal_density_diffrn 1.322
_exptl_crystal_density_method 'not measured'
_exptl_crystal_F_000 744
_exptl_crystal_size_max 0.18
_exptl_crystal_size_mid 0.18
_exptl_crystal_size_min 0.12
_refine_diff_density_max 0.228
_refine_diff_density_min -0.334
_refine_diff_density_rms 0.044
_refine_ls_extinction_method none
_refine_ls_goodness_of_fit_ref 1.012
_refine_ls_hydrogen_treatment mixed
_refine_ls_matrix_type full
_refine_ls_number_parameters 220
_refine_ls_number_reflns 4002
_refine_ls_number_restraints 0
_refine_ls_restrained_S_all 1.012
_refine_ls_R_factor_all 0.0638
_refine_ls_R_factor_gt 0.0418
_refine_ls_shift/su_max 0.000
_refine_ls_shift/su_mean 0.000
_refine_ls_structure_factor_coef Fsqd
_refine_ls_weighting_details 'calc w=1/[\s^2^(Fo^2^)+(0.0450P)^2^+0.7100P] where P=(Fo^2^+2Fc^2^)/3'
_refine_ls_weighting_scheme calc
_refine_ls_wR_factor_gt 0.0963
_refine_ls_wR_factor_ref 0.1090
_reflns_number_gt 3054
_reflns_number_total 4002
_reflns_threshold_expression >2sigma(I)
_cod_data_source_file jo801621d_si_005.cif
_cod_data_source_block b709
_cod_original_sg_symbol_H-M 'P 21/c'
_cod_database_code 4023771

loop_
_symmetry_equiv_pos_as_xyz
'x, y, z'
'-x, y+1/2, -z+1/2'
'-x, -y, -z'
'x, -y-1/2, z-1/2'

loop_
_atom_site_label
_atom_site_type_symbol
_atom_site_fract_x
_atom_site_fract_y
_atom_site_fract_z
_atom_site_U_iso_or_equiv
_atom_site_adp_type
_atom_site_occupancy
_atom_site_symmetry_multiplicity
_atom_site_calc_flag
_atom_site_refinement_flags
_atom_site_disorder_assembly
_atom_site_disorder_group
S1 S 1.03269(5) 0.27490(4) 0.87104(3) 0.03538(14) Uani 1 1 d . . .
O1 O 0.58865(12) 0.65405(10) 0.72515(7) 0.0327(3) Uani 1 1 d . . .
O2 O 0.63063(13) 0.51944(11) 0.63231(7) 0.0365(3) Uani 1 1 d . . .
O3 O 1.12335(14) 0.24454(13) 0.81254(9) 0.0483(4) Uani 1 1 d . . .
O4 O 1.09756(14) 0.32290(12) 0.94507(8) 0.0464(4) Uani 1 1 d . . .
O5 O 0.70689(15) -0.26520(10) 0.92880(8) 0.0425(3) Uani 1 1 d . . .
H5O H 0.7663 -0.2765 0.9686 0.051 Uiso 1 1 calc R . .
N1 N 0.76786(15) 0.54297(12) 0.83529(8) 0.0313(3) Uani 1 1 d . . .
H1N H 0.7250 0.6082 0.8510 0.038 Uiso 1 1 calc R . .
C1 C 0.86374(19) 0.47581(16) 0.88001(11) 0.0343(4) Uani 1 1 d . . .
H1 H 0.8967 0.4900 0.9335 0.041 Uiso 1 1 calc R . .
C2 C 0.90643(18) 0.38189(15) 0.83464(10) 0.0301(4) Uani 1 1 d . . .
C3 C 0.83131(17) 0.39260(14) 0.75809(10) 0.0271(3) Uani 1 1 d . . .
C4 C 0.74583(17) 0.49509(14) 0.76094(9) 0.0269(3) Uani 1 1 d . . .
C5 C 0.84106(18) 0.31069(15) 0.68895(10) 0.0309(4) Uani 1 1 d . . .
H5A H 0.9347 0.2681 0.6959 0.037 Uiso 1 1 calc R . .
H5B H 0.8379 0.3613 0.6413 0.037 Uiso 1 1 calc R . .
C6 C 0.72134(18) 0.21612(15) 0.67718(10) 0.0330(4) Uani 1 1 d . . .
H6A H 0.7219 0.1677 0.7256 0.040 Uiso 1 1 calc R . .
H6B H 0.6278 0.2587 0.6680 0.040 Uiso 1 1 calc R . .
C7 C 0.7350(2) 0.13045(18) 0.60940(13) 0.0489(5) Uani 1 1 d . . .
H7A H 0.7251 0.1779 0.5603 0.059 Uiso 1 1 calc R . .
H7B H 0.8321 0.0938 0.6160 0.059 Uiso 1 1 calc R . .
C8 C 0.6249(3) 0.0302(2) 0.60251(16) 0.0649(7) Uani 1 1 d . . .
H8A H 0.6398 -0.0224 0.5583 0.078 Uiso 1 1 calc R . .
H8B H 0.5285 0.0657 0.5940 0.078 Uiso 1 1 calc R . .
H8C H 0.6348 -0.0179 0.6507 0.078 Uiso 1 1 calc R . .
C9 C 0.65094(17) 0.55452(14) 0.69920(10) 0.0273(4) Uani 1 1 d . . .
C10 C 0.5038(2) 0.72429(16) 0.66561(12) 0.0412(4) Uani 1 1 d . . .
H10A H 0.4672 0.7974 0.6891 0.049 Uiso 1 1 calc R . .
H10B H 0.4230 0.6750 0.6420 0.049 Uiso 1 1 calc R . .
H10C H 0.5636 0.7482 0.6253 0.049 Uiso 1 1 calc R . .
C11 C 0.93333(18) 0.14445(15) 0.89058(10) 0.0310(4) Uani 1 1 d . . .
C12 C 0.8716(2) 0.13993(16) 0.95964(11) 0.0382(4) Uani 1 1 d . . .
H12 H 0.8907 0.2023 0.9976 0.046 Uiso 1 1 calc R . .
C13 C 0.7823(2) 0.04422(16) 0.97278(11) 0.0391(4) Uani 1 1 d . . .
H13 H 0.7401 0.0409 1.0201 0.047 Uiso 1 1 calc R . .
C14 C 0.75348(19) -0.04716(15) 0.91781(11) 0.0351(4) Uani 1 1 d . . .
C15 C 0.8203(2) -0.04365(16) 0.85000(11) 0.0400(4) Uani 1 1 d . . .
H15 H 0.8045 -0.1077 0.8130 0.048 Uiso 1 1 calc R . .
C16 C 0.9095(2) 0.05203(16) 0.83587(11) 0.0376(4) Uani 1 1 d . . .
H16 H 0.9539 0.0544 0.7892 0.045 Uiso 1 1 calc R . .
C17 C 0.6478(2) -0.14653(16) 0.93139(14) 0.0476(5) Uani 1 1 d . . .
H17A H 0.6140 -0.1339 0.9830 0.057 Uiso 1 1 calc R . .
H17B H 0.5635 -0.1402 0.8912 0.057 Uiso 1 1 calc R . .

loop_
_atom_site_aniso_label
_atom_site_aniso_U_11
_atom_site_aniso_U_22
_atom_site_aniso_U_33
_atom_site_aniso_U_23
_atom_site_aniso_U_13
_atom_site_aniso_U_12
S1 0.0273(2) 0.0375(2) 0.0412(3) 0.00750(19) 0.00317(18) 0.00538(18)
O1 0.0311(6) 0.0302(6) 0.0377(7) 0.0030(5) 0.0070(5) 0.0066(5)
O2 0.0392(7) 0.0347(6) 0.0345(7) -0.0016(5) -0.0004(6) 0.0025(5)
O3 0.0339(7) 0.0542(8) 0.0601(9) 0.0150(7) 0.0196(7) 0.0145(6)
O4 0.0391(7) 0.0462(7) 0.0493(8) 0.0077(6) -0.0130(6) -0.0023(6)
O5 0.0576(9) 0.0270(6) 0.0390(7) -0.0044(5) -0.0113(6) 0.0068(6)
N1 0.0331(8) 0.0283(7) 0.0328(8) -0.0021(6) 0.0050(6) 0.0035(6)
C1 0.0334(9) 0.0366(9) 0.0324(9) 0.0008(7) 0.0014(7) -0.0004(8)
C2 0.0276(8) 0.0305(8) 0.0323(9) 0.0034(7) 0.0043(7) 0.0007(7)
C3 0.0246(8) 0.0264(7) 0.0314(9) 0.0020(6) 0.0081(7) -0.0020(6)
C4 0.0262(8) 0.0255(7) 0.0297(8) 0.0008(6) 0.0060(7) -0.0019(6)
C5 0.0325(9) 0.0279(8) 0.0337(9) -0.0002(7) 0.0092(7) 0.0032(7)
C6 0.0312(9) 0.0290(8) 0.0387(10) 0.0002(7) 0.0042(7) 0.0016(7)
C7 0.0499(12) 0.0414(10) 0.0574(13) -0.0144(9) 0.0144(10) -0.0077(9)
C8 0.0618(15) 0.0474(12) 0.0858(18) -0.0237(12) 0.0099(13) -0.0116(11)
C9 0.0243(8) 0.0235(7) 0.0348(9) 0.0007(6) 0.0062(7) -0.0020(6)
C10 0.0412(10) 0.0344(9) 0.0482(11) 0.0098(8) 0.0058(9) 0.0114(8)
C11 0.0301(9) 0.0308(8) 0.0318(9) 0.0035(7) 0.0027(7) 0.0083(7)
C12 0.0466(11) 0.0381(9) 0.0298(9) -0.0058(7) 0.0051(8) -0.0022(8)
C13 0.0455(11) 0.0405(10) 0.0323(9) 0.0005(8) 0.0081(8) -0.0010(9)
C14 0.0328(9) 0.0281(8) 0.0436(11) 0.0040(7) 0.0012(8) 0.0083(7)
C15 0.0467(11) 0.0315(9) 0.0411(11) -0.0085(8) 0.0020(9) 0.0109(8)
C16 0.0412(10) 0.0391(9) 0.0339(10) -0.0008(7) 0.0107(8) 0.0124(8)
C17 0.0430(11) 0.0288(9) 0.0698(15) 0.0010(9) 0.0021(10) 0.0044(8)

loop_
_atom_type_symbol
_atom_type_description
_atom_type_scat_dispersion_real
_atom_type_scat_dispersion_imag
_atom_type_scat_source
C C 0.0033 0.0016 'International Tables Vol C Tables 4.2.6.8 and 6.1.1.4'
H H 0.0000 0.0000 'International Tables Vol C Tables 4.2.6.8 and 6.1.1.4'
N N 0.0061 0.0033 'International Tables Vol C Tables 4.2.6.8 and 6.1.1.4'
O O 0.0106 0.0060 'International Tables Vol C Tables 4.2.6.8 and 6.1.1.4'
S S 0.1246 0.1234 'International Tables Vol C Tables 4.2.6.8 and 6.1.1.4'

loop_
_geom_angle_atom_site_label_1
_geom_angle_atom_site_label_2
_geom_angle_atom_site_label_3
_geom_angle
_geom_angle_site_symmetry_1
_geom_angle_site_symmetry_3
_geom_angle_publ_flag
O3 S1 O4 118.90(9) . . ?
O3 S1 C2 109.86(9) . . ?
O4 S1 C2 105.68(8) . . ?
O3 S1 C11 108.46(9) . . ?
O4 S1 C11 107.68(9) . . ?
C2 S1 C11 105.45(8) . . ?
C9 O1 C10 115.02(14) . . ?
C17 O5 H5O 109.5 . . ?
C1 N1 C4 110.04(14) . . ?
C1 N1 H1N 125.0 . . ?
C4 N1 H1N 125.0 . . ?
N1 C1 C2 107.80(15) . . ?
N1 C1 H1 126.1 . . ?
C2 C1 H1 126.1 . . ?
C1 C2 C3 108.55(14) . . ?
C1 C2 S1 122.18(13) . . ?
C3 C2 S1 129.27(13) . . ?
C4 C3 C2 104.97(14) . . ?
C4 C3 C5 127.11(15) . . ?
C2 C3 C5 127.92(15) . . ?
N1 C4 C3 108.63(14) . . ?
N1 C4 C9 121.29(14) . . ?
C3 C4 C9 130.01(15) . . ?
C3 C5 C6 113.53(14) . . ?
C3 C5 H5A 108.9 . . ?
C6 C5 H5A 108.9 . . ?
C3 C5 H5B 108.9 . . ?
C6 C5 H5B 108.9 . . ?
H5A C5 H5B 107.7 . . ?
C7 C6 C5 113.35(15) . . ?
C7 C6 H6A 108.9 . . ?
C5 C6 H6A 108.9 . . ?
C7 C6 H6B 108.9 . . ?
C5 C6 H6B 108.9 . . ?
H6A C6 H6B 107.7 . . ?
C8 C7 C6 113.24(18) . . ?
C8 C7 H7A 108.9 . . ?
C6 C7 H7A 108.9 . . ?
C8 C7 H7B 108.9 . . ?
C6 C7 H7B 108.9 . . ?
H7A C7 H7B 107.7 . . ?
C7 C8 H8A 109.5 . . ?
C7 C8 H8B 109.5 . . ?
H8A C8 H8B 109.5 . . ?
C7 C8 H8C 109.5 . . ?
H8A C8 H8C 109.5 . . ?
H8B C8 H8C 109.5 . . ?
O2 C9 O1 123.54(15) . . ?
O2 C9 C4 124.54(15) . . ?
O1 C9 C4 111.93(14) . . ?
O1 C10 H10A 109.5 . . ?
O1 C10 H10B 109.5 . . ?
H10A C10 H10B 109.5 . . ?
O1 C10 H10C 109.5 . . ?
H10A C10 H10C 109.5 . . ?
H10B C10 H10C 109.5 . . ?
C12 C11 C16 120.61(17) . . ?
C12 C11 S1 118.53(13) . . ?
C16 C11 S1 120.73(14) . . ?
C13 C12 C11 119.50(17) . . ?
C13 C12 H12 120.3 . . ?
C11 C12 H12 120.3 . . ?
C12 C13 C14 120.84(18) . . ?
C12 C13 H13 119.6 . . ?
C14 C13 H13 119.6 . . ?
C13 C14 C15 118.96(17) . . ?
C13 C14 C17 119.71(18) . . ?
C15 C14 C17 121.31(17) . . ?
C16 C15 C14 120.78(17) . . ?
C16 C15 H15 119.6 . . ?
C14 C15 H15 119.6 . . ?
C15 C16 C11 119.24(17) . . ?
C15 C16 H16 120.4 . . ?
C11 C16 H16 120.4 . . ?
O5 C17 C14 113.12(16) . . ?
O5 C17 H17A 109.0 . . ?
C14 C17 H17A 109.0 . . ?
O5 C17 H17B 109.0 . . ?
C14 C17 H17B 109.0 . . ?
H17A C17 H17B 107.8 . . ?

loop_
_geom_bond_atom_site_label_1
_geom_bond_atom_site_label_2
_geom_bond_distance
_geom_bond_site_symmetry_2
_geom_bond_publ_flag
S1 O3 1.4345(15) . ?
S1 O4 1.4472(15) . ?
S1 C2 1.7326(17) . ?
S1 C11 1.7639(18) . ?
O1 C9 1.3416(19) . ?
O1 C10 1.446(2) . ?
O2 C9 1.210(2) . ?
O5 C17 1.419(2) . ?
O5 H5O 0.8400 . ?
N1 C1 1.335(2) . ?
N1 C4 1.379(2) . ?
N1 H1N 0.8800 . ?
C1 C2 1.383(2) . ?
C1 H1 0.9500 . ?
C2 C3 1.426(2) . ?
C3 C4 1.387(2) . ?
C3 C5 1.505(2) . ?
C4 C9 1.459(2) . ?
C5 C6 1.526(2) . ?
C5 H5A 0.9900 . ?
C5 H5B 0.9900 . ?
C6 C7 1.518(3) . ?
C6 H6A 0.9900 . ?
C6 H6B 0.9900 . ?
C7 C8 1.504(3) . ?
C7 H7A 0.9900 . ?
C7 H7B 0.9900 . ?
C8 H8A 0.9800 . ?
C8 H8B 0.9800 . ?
C8 H8C 0.9800 . ?
C10 H10A 0.9800 . ?
C10 H10B 0.9800 . ?
C10 H10C 0.9800 . ?
C11 C12 1.386(3) . ?
C11 C16 1.386(2) . ?
C12 C13 1.380(3) . ?
C12 H12 0.9500 . ?
C13 C14 1.385(3) . ?
C13 H13 0.9500 . ?
C14 C15 1.392(3) . ?
C14 C17 1.512(3) . ?
C15 C16 1.383(3) . ?
C15 H15 0.9500 . ?
C16 H16 0.9500 . ?
C17 H17A 0.9900 . ?
C17 H17B 0.9900 . ?

loop_
_geom_hbond_atom_site_label_D
_geom_hbond_atom_site_label_H
_geom_hbond_atom_site_label_A
_geom_hbond_distance_DH
_geom_hbond_distance_HA
_geom_hbond_distance_DA
_geom_hbond_angle_DHA
_geom_hbond_site_symmetry_A
O5 H5O O4 0.84 1.91 2.748(2) 172.8 3_757
N1 H1N O5 0.88 1.95 2.7552(19) 150.6 1_565

loop_
_geom_torsion_atom_site_label_1
_geom_torsion_atom_site_label_2
_geom_torsion_atom_site_label_3
_geom_torsion_atom_site_label_4
_geom_torsion
_geom_torsion_site_symmetry_1
_geom_torsion_site_symmetry_2
_geom_torsion_site_symmetry_3
_geom_torsion_site_symmetry_4
_geom_torsion_publ_flag
C4 N1 C1 C2 0.14(19) . . . . ?
N1 C1 C2 C3 -0.33(19) . . . . ?
N1 C1 C2 S1 179.14(12) . . . . ?
O3 S1 C2 C1 -141.94(15) . . . . ?
O4 S1 C2 C1 -12.51(17) . . . . ?
C11 S1 C2 C1 101.37(16) . . . . ?
O3 S1 C2 C3 37.41(18) . . . . ?
O4 S1 C2 C3 166.84(15) . . . . ?
C11 S1 C2 C3 -79.28(17) . . . . ?
C1 C2 C3 C4 0.38(18) . . . . ?
S1 C2 C3 C4 -179.03(13) . . . . ?
C1 C2 C3 C5 -179.28(16) . . . . ?
S1 C2 C3 C5 1.3(3) . . . . ?
C1 N1 C4 C3 0.11(19) . . . . ?
C1 N1 C4 C9 -177.06(15) . . . . ?
C2 C3 C4 N1 -0.30(18) . . . . ?
C5 C3 C4 N1 179.36(15) . . . . ?
C2 C3 C4 C9 176.54(16) . . . . ?
C5 C3 C4 C9 -3.8(3) . . . . ?
C4 C3 C5 C6 -81.9(2) . . . . ?
C2 C3 C5 C6 97.7(2) . . . . ?
C3 C5 C6 C7 -177.65(15) . . . . ?
C5 C6 C7 C8 174.66(18) . . . . ?
C10 O1 C9 O2 -5.3(2) . . . . ?
C10 O1 C9 C4 174.34(14) . . . . ?
N1 C4 C9 O2 177.52(16) . . . . ?
C3 C4 C9 O2 1.0(3) . . . . ?
N1 C4 C9 O1 -2.1(2) . . . . ?
C3 C4 C9 O1 -178.59(16) . . . . ?
O3 S1 C11 C12 161.12(14) . . . . ?
O4 S1 C11 C12 31.24(16) . . . . ?
C2 S1 C11 C12 -81.24(15) . . . . ?
O3 S1 C11 C16 -23.06(17) . . . . ?
O4 S1 C11 C16 -152.94(14) . . . . ?
C2 S1 C11 C16 94.58(16) . . . . ?
C16 C11 C12 C13 -1.9(3) . . . . ?
S1 C11 C12 C13 173.90(14) . . . . ?
C11 C12 C13 C14 -0.1(3) . . . . ?
C12 C13 C14 C15 2.4(3) . . . . ?
C12 C13 C14 C17 -176.05(17) . . . . ?
C13 C14 C15 C16 -2.7(3) . . . . ?
C17 C14 C15 C16 175.70(17) . . . . ?
C14 C15 C16 C11 0.7(3) . . . . ?
C12 C11 C16 C15 1.6(3) . . . . ?
S1 C11 C16 C15 -174.13(13) . . . . ?
C13 C14 C17 O5 -124.05(19) . . . . ?
C15 C14 C17 O5 57.5(2) . . . . ?

loop_
_cod_related_entry_id
_cod_related_entry_database
_cod_related_entry_code
1 ChemSpider 30658774
